data_1508693
loop_
_publ_author_name
'Mukaeda, Yuki'
'Kato, Takuya'
'Hosokawa, Seijiro'

_publ_section_title
;
 Syn-selective Kobayashi aldol reaction using the E,E-vinylketene silyl
 N,O-acetal.
;
_journal_issue 20
_journal_name_full 'Organic letters'
_journal_page_first 5298
_journal_page_last 5301
_journal_paper_doi 10.1021/ol3024677
_journal_volume 14
_journal_year 2012
_chemical_absolute_configuration ad
_chemical_formula_moiety 'C19 H24 N2 O6'
_chemical_formula_sum 'C19 H24 N2 O6'
_chemical_formula_weight 376.41
_space_group_IT_number 5
_symmetry_cell_setting monoclinic
_symmetry_Int_Tables_number 5
_symmetry_space_group_name_Hall 'C 2y'
_symmetry_space_group_name_H-M 'C 1 2 1'
_atom_sites_solution_hydrogens geom
_atom_sites_solution_primary direct
_atom_sites_solution_secondary difmap
_cell_angle_alpha 90.0000
_cell_angle_beta 97.4055(9)
_cell_angle_gamma 90.0000
_cell_formula_units_Z 4
_cell_length_a 24.9420(5)
_cell_length_b 6.13836(11)
_cell_length_c 12.4356(3)
_cell_measurement_reflns_used 9657
_cell_measurement_temperature 123
_cell_measurement_theta_max 68.19
_cell_measurement_theta_min 3.58
_cell_volume 1888.05(7)
_computing_cell_refinement 'RAPID AUTO'
_computing_data_collection 'RAPID AUTO (Rigaku, ????)'
_computing_data_reduction 'RAPID AUTO'
_computing_molecular_graphics 'CrystalStructure 4.0'
_computing_publication_material 'CrystalStructure 4.0 (Rigaku, 2010)'
_computing_structure_refinement 'SHELXL97 (Sheldrick, 2008)'
_computing_structure_solution 'SIR92 (Altomare, et al., 1994)'
_diffrn_ambient_temperature 123
_diffrn_detector_area_resol_mean 10.000
_diffrn_measured_fraction_theta_full 0.996
_diffrn_measured_fraction_theta_max 0.996
_diffrn_measurement_device_type 'Rigaku R-AXIS RAPID'
_diffrn_measurement_method \w
_diffrn_radiation_type 'Cu K\a'
_diffrn_radiation_wavelength 1.54187
_diffrn_reflns_av_R_equivalents 0.0370
_diffrn_reflns_limit_h_max 29
_diffrn_reflns_limit_h_min -30
_diffrn_reflns_limit_k_max 7
_diffrn_reflns_limit_k_min -7
_diffrn_reflns_limit_l_max 14
_diffrn_reflns_limit_l_min -14
_diffrn_reflns_number 9796
_diffrn_reflns_theta_full 68.19
_diffrn_reflns_theta_max 68.19
_diffrn_standards_number 0
_exptl_absorpt_coefficient_mu 0.827
_exptl_absorpt_correction_T_max 0.780
_exptl_absorpt_correction_T_min 0.735
_exptl_absorpt_correction_type numerical
_exptl_absorpt_process_details 'NUMABS (Rigaku, 1999)'
_exptl_crystal_colour colorless
_exptl_crystal_density_diffrn 1.324
_exptl_crystal_density_method 'not measured'
_exptl_crystal_description prism
_exptl_crystal_F_000 800.00
_exptl_crystal_size_max 0.600
_exptl_crystal_size_mid 0.600
_exptl_crystal_size_min 0.300
_refine_diff_density_max 0.220
_refine_diff_density_min -0.320
_refine_ls_abs_structure_details 'Flack, H. D. (1983), Acta Cryst. A39, 876-881.  1337 Friedel Pairs'
_refine_ls_abs_structure_Flack -0.0(2)
_refine_ls_extinction_method none
_refine_ls_goodness_of_fit_ref 1.114
_refine_ls_hydrogen_treatment constr
_refine_ls_number_parameters 249
_refine_ls_number_reflns 3235
_refine_ls_number_restraints 1
_refine_ls_R_factor_gt 0.0397
_refine_ls_shift/su_max 0.000
_refine_ls_structure_factor_coef Fsqd
_refine_ls_weighting_details 'w = 1/[\s^2^(Fo^2^)+(0.0591P)^2^+0.9119P] where P=(Fo^2^+2Fc^2^)/3'
_refine_ls_weighting_scheme calc
_refine_ls_wR_factor_ref 0.1066
_reflns_number_gt 3036
_reflns_number_total 3235
_reflns_threshold_expression F^2^>2.0\s(F^2^)
_cod_data_source_file ol3024677_si_003.cif
_cod_data_source_block 4-nitrobenzaldehyde
_cod_depositor_comments
;
The following automatic conversions were performed:

'_chemical_absolute_configuration' value 'AD' changed to 'ad'
according to /home/saulius/struct/CIF-dictionaries/cif_core.dic
dictionary named 'cif_core.dic' version 2.4.2 from 2011-04-26.

Automatic conversion script
Id: cif_fix_values 1891 2012-01-12 08:04:46Z andrius 
;
_cod_original_cell_volume 1888.04(6)
_cod_database_code 1508693

loop_
_symmetry_equiv_pos_site_id
_symmetry_equiv_pos_as_xyz
1 +X,+Y,+Z
2 -X,+Y,-Z
3 1/2+X,1/2+Y,+Z
4 1/2-X,1/2+Y,-Z

loop_
_atom_site_label
_atom_site_type_symbol
_atom_site_fract_x
_atom_site_fract_y
_atom_site_fract_z
_atom_site_U_iso_or_equiv
_atom_site_adp_type
_atom_site_occupancy
_atom_site_symmetry_multiplicity
_atom_site_calc_flag
_atom_site_refinement_flags
O1 O 0.37083(6) 0.2347(3) 0.37580(11) 0.0218(4) Uani 1.0 4 d .
O2 O 0.22139(5) -0.0748(3) 0.44646(11) 0.0202(4) Uani 1.0 4 d .
O3 O 0.28556(6) -0.0694(3) 0.58900(11) 0.0227(4) Uani 1.0 4 d .
O4 O 0.52449(6) 0.3607(3) 0.65393(12) 0.0245(4) Uani 1.0 4 d .
O5 O 0.62949(9) -0.2818(4) 1.12691(15) 0.0523(6) Uani 1.0 4 d .
O6 O 0.66756(7) 0.0338(4) 1.14023(13) 0.0377(5) Uani 1.0 4 d .
N8 N 0.63579(7) -0.0981(4) 1.09355(15) 0.0271(5) Uani 1.0 4 d .
N28 N 0.30505(7) 0.0059(3) 0.41433(13) 0.0170(4) Uani 1.0 4 d .
C9 C 0.27267(8) -0.0484(4) 0.49348(16) 0.0168(5) Uani 1.0 4 d .
C10 C 0.21797(8) -0.0516(5) 0.32930(16) 0.0207(5) Uani 1.0 4 d .
C11 C 0.35598(8) 0.1033(4) 0.43917(16) 0.0181(5) Uani 1.0 4 d .
C12 C 0.57890(8) 0.2375(4) 0.85581(16) 0.0203(5) Uani 1.0 4 d .
C13 C 0.54500(8) 0.0876(4) 0.79643(16) 0.0206(5) Uani 1.0 4 d .
C14 C 0.45034(8) 0.1577(4) 0.70793(16) 0.0206(5) Uani 1.0 4 d .
C15 C 0.43904(9) 0.3345(5) 0.78847(17) 0.0261(6) Uani 1.0 4 d .
C16 C 0.41545(8) 0.1916(4) 0.60101(16) 0.0197(5) Uani 1.0 4 d .
C17 C 0.60875(8) 0.1784(4) 0.95392(17) 0.0219(5) Uani 1.0 4 d .
C18 C 0.57064(9) -0.1844(4) 0.93424(18) 0.0267(6) Uani 1.0 4 d .
C19 C 0.29694(8) -0.0719(5) 0.21461(16) 0.0227(5) Uani 1.0 4 d .
C20 C 0.54195(9) -0.1240(4) 0.83634(18) 0.0277(6) Uani 1.0 4 d .
C21 C 0.39002(8) 0.0336(4) 0.54065(17) 0.0204(5) Uani 1.0 4 d .
C22 C 0.51069(8) 0.1523(4) 0.69136(17) 0.0212(5) Uani 1.0 4 d .
C23 C 0.27289(8) 0.0396(4) 0.30769(15) 0.0185(5) Uani 1.0 4 d .
C24 C 0.60386(8) -0.0312(5) 0.99111(17) 0.0222(5) Uani 1.0 4 d .
C25 C 0.39580(10) -0.2056(4) 0.5652(2) 0.0300(6) Uani 1.0 4 d .
C26 C 0.26037(10) -0.0232(5) 0.10930(18) 0.0332(6) Uani 1.0 4 d .
C27 C 0.30667(10) -0.3147(5) 0.2310(2) 0.0334(6) Uani 1.0 4 d .
H4 H 0.5546 0.3538 0.6305 0.0293 Uiso 1.0 4 calc R
H10A H 0.1884 0.0496 0.3019 0.0248 Uiso 1.0 4 calc R
H10B H 0.2110 -0.1945 0.2932 0.0248 Uiso 1.0 4 calc R
H12 H 0.5817 0.3815 0.8290 0.0244 Uiso 1.0 4 calc R
H14 H 0.4408 0.0135 0.7378 0.0247 Uiso 1.0 4 calc R
H15A H 0.4493 0.4768 0.7619 0.0313 Uiso 1.0 4 calc R
H15B H 0.4601 0.3050 0.8591 0.0313 Uiso 1.0 4 calc R
H15C H 0.4004 0.3350 0.7962 0.0313 Uiso 1.0 4 calc R
H16 H 0.4112 0.3365 0.5745 0.0236 Uiso 1.0 4 calc R
H17 H 0.6320 0.2802 0.9943 0.0263 Uiso 1.0 4 calc R
H18 H 0.5677 -0.3275 0.9619 0.0320 Uiso 1.0 4 calc R
H19 H 0.3327 -0.0023 0.2092 0.0273 Uiso 1.0 4 calc R
H20 H 0.5198 -0.2283 0.7954 0.0332 Uiso 1.0 4 calc R
H22 H 0.5157 0.0416 0.6345 0.0254 Uiso 1.0 4 calc R
H23 H 0.2693 0.1994 0.2927 0.0222 Uiso 1.0 4 calc R
H25A H 0.3704 -0.2878 0.5138 0.0360 Uiso 1.0 4 calc R
H25B H 0.3879 -0.2330 0.6392 0.0360 Uiso 1.0 4 calc R
H25C H 0.4328 -0.2519 0.5587 0.0360 Uiso 1.0 4 calc R
H26A H 0.2250 -0.0909 0.1116 0.0398 Uiso 1.0 4 calc R
H26B H 0.2767 -0.0821 0.0479 0.0398 Uiso 1.0 4 calc R
H26C H 0.2559 0.1348 0.1008 0.0398 Uiso 1.0 4 calc R
H27A H 0.3247 -0.3723 0.1715 0.0401 Uiso 1.0 4 calc R
H27B H 0.2720 -0.3891 0.2322 0.0401 Uiso 1.0 4 calc R
H27C H 0.3297 -0.3391 0.3000 0.0401 Uiso 1.0 4 calc R

loop_
_atom_site_aniso_label
_atom_site_aniso_U_11
_atom_site_aniso_U_22
_atom_site_aniso_U_33
_atom_site_aniso_U_12
_atom_site_aniso_U_13
_atom_site_aniso_U_23
O1 0.0202(8) 0.0262(9) 0.0193(7) -0.0035(7) 0.0032(6) 0.0027(7)
O2 0.0172(7) 0.0257(9) 0.0181(7) -0.0020(7) 0.0043(6) 0.0005(7)
O3 0.0269(8) 0.0238(9) 0.0173(7) -0.0024(7) 0.0027(6) 0.0015(7)
O4 0.0174(8) 0.0291(10) 0.0275(8) 0.0018(7) 0.0054(6) 0.0073(7)
O5 0.0622(13) 0.0440(14) 0.0442(11) -0.0132(11) -0.0184(10) 0.0244(11)
O6 0.0381(10) 0.0444(13) 0.0264(9) -0.0046(9) -0.0121(8) -0.0012(9)
N8 0.0229(9) 0.0373(14) 0.0207(9) 0.0021(9) 0.0008(8) 0.0047(10)
N28 0.0167(8) 0.0202(11) 0.0140(8) -0.0017(7) 0.0011(7) 0.0009(7)
C9 0.0203(10) 0.0117(11) 0.0187(11) -0.0003(9) 0.0031(8) -0.0003(9)
C10 0.0188(10) 0.0260(13) 0.0170(10) -0.0011(10) 0.0017(8) -0.0013(10)
C11 0.0191(10) 0.0184(12) 0.0173(10) 0.0002(9) 0.0039(8) -0.0024(9)
C12 0.0205(10) 0.0196(12) 0.0212(10) -0.0011(9) 0.0035(8) -0.0003(10)
C13 0.0177(10) 0.0252(14) 0.0190(11) 0.0034(9) 0.0029(8) -0.0022(9)
C14 0.0193(10) 0.0240(13) 0.0179(10) -0.0011(10) -0.0001(8) 0.0018(9)
C15 0.0209(11) 0.0360(15) 0.0215(11) 0.0017(11) 0.0031(9) -0.0024(11)
C16 0.0184(10) 0.0219(12) 0.0186(10) -0.0009(9) 0.0018(8) 0.0038(9)
C17 0.0217(10) 0.0247(13) 0.0189(10) -0.0018(10) 0.0008(8) -0.0048(9)
C18 0.0290(12) 0.0210(13) 0.0289(12) -0.0015(10) -0.0006(9) 0.0044(10)
C19 0.0193(10) 0.0309(14) 0.0187(10) -0.0057(10) 0.0048(8) -0.0036(10)
C20 0.0270(11) 0.0252(15) 0.0283(12) -0.0027(10) -0.0064(9) -0.0022(10)
C21 0.0170(10) 0.0211(13) 0.0227(11) 0.0006(9) 0.0009(8) 0.0013(10)
C22 0.0201(10) 0.0245(13) 0.0187(10) -0.0001(10) 0.0017(8) -0.0015(10)
C23 0.0183(10) 0.0214(12) 0.0151(10) -0.0020(9) -0.0008(8) 0.0005(9)
C24 0.0174(10) 0.0314(14) 0.0179(10) 0.0040(10) 0.0021(8) 0.0017(10)
C25 0.0285(12) 0.0227(14) 0.0350(13) 0.0008(10) -0.0102(10) 0.0027(11)
C26 0.0371(13) 0.0426(17) 0.0188(11) -0.0090(12) -0.0002(10) -0.0025(11)
C27 0.0335(13) 0.0343(16) 0.0330(14) 0.0064(12) 0.0060(11) -0.0092(12)

loop_
_atom_type_symbol
_atom_type_description
_atom_type_scat_dispersion_real
_atom_type_scat_dispersion_imag
_atom_type_scat_source
C C 0.0181 0.0091
;
International Tables for Crystallography
(1992, Vol. C, Tables 4.2.6.8 and 6.1.1.4)
;
H H 0.0000 0.0000
;
International Tables for Crystallography
(1992, Vol. C, Table 6.1.1.4)
;
O O 0.0492 0.0322
;
International Tables for Crystallography
(1992, Vol. C, Tables 4.2.6.8 and 6.1.1.4)
;
N N 0.0311 0.0180
;
International Tables for Crystallography
(1992, Vol. C, Tables 4.2.6.8 and 6.1.1.4)
;

loop_
_geom_angle_atom_site_label_1
_geom_angle_atom_site_label_2
_geom_angle_atom_site_label_3
_geom_angle
_geom_angle_publ_flag
C9 O2 C10 110.67(15) yes
O5 N8 O6 123.6(2) yes
O5 N8 C24 118.3(2) yes
O6 N8 C24 118.1(2) yes
C9 N28 C11 122.56(17) yes
C9 N28 C23 111.84(16) yes
C11 N28 C23 120.74(17) yes
O2 C9 O3 122.5(2) yes
O2 C9 N28 109.10(16) yes
O3 C9 N28 128.43(19) yes
O2 C10 C23 105.80(15) yes
O1 C11 N28 118.83(17) yes
O1 C11 C21 123.39(19) yes
N28 C11 C21 117.73(19) yes
C13 C12 C17 120.7(3) yes
C12 C13 C20 118.87(19) yes
C12 C13 C22 121.2(2) yes
C20 C13 C22 119.89(19) yes
C15 C14 C16 110.25(19) yes
C15 C14 C22 111.58(18) yes
C16 C14 C22 110.30(17) yes
C14 C16 C21 125.0(3) yes
C12 C17 C24 118.5(2) yes
C20 C18 C24 118.4(3) yes
C23 C19 C26 108.17(18) yes
C23 C19 C27 114.08(19) yes
C26 C19 C27 112.0(2) yes
C13 C20 C18 121.1(2) yes
C11 C21 C16 116.4(2) yes
C11 C21 C25 118.82(19) yes
C16 C21 C25 124.7(2) yes
O4 C22 C13 112.59(17) yes
O4 C22 C14 107.81(18) yes
C13 C22 C14 109.95(18) yes
N28 C23 C10 100.70(16) yes
N28 C23 C19 113.35(17) yes
C10 C23 C19 114.47(18) yes
N8 C24 C17 119.3(2) yes
N8 C24 C18 118.3(3) yes
C17 C24 C18 122.4(2) yes
C22 O4 H4 109.477 no
O2 C10 H10A 110.573 no
O2 C10 H10B 110.573 no
C23 C10 H10A 110.581 no
C23 C10 H10B 110.590 no
H10A C10 H10B 108.713 no
C13 C12 H12 119.645 no
C17 C12 H12 119.651 no
C15 C14 H14 108.203 no
C16 C14 H14 108.201 no
C22 C14 H14 108.191 no
C14 C15 H15A 109.477 no
C14 C15 H15B 109.478 no
C14 C15 H15C 109.468 no
H15A C15 H15B 109.475 no
H15A C15 H15C 109.471 no
H15B C15 H15C 109.458 no
C14 C16 H16 117.470 no
C21 C16 H16 117.480 no
C12 C17 H17 120.757 no
C24 C17 H17 120.759 no
C20 C18 H18 120.798 no
C24 C18 H18 120.783 no
C23 C19 H19 107.422 no
C26 C19 H19 107.413 no
C27 C19 H19 107.422 no
C13 C20 H20 119.423 no
C18 C20 H20 119.434 no
O4 C22 H22 108.800 no
C13 C22 H22 108.809 no
C14 C22 H22 108.812 no
N28 C23 H23 109.323 no
C10 C23 H23 109.326 no
C19 C23 H23 109.324 no
C21 C25 H25A 109.465 no
C21 C25 H25B 109.467 no
C21 C25 H25C 109.481 no
H25A C25 H25B 109.464 no
H25A C25 H25C 109.472 no
H25B C25 H25C 109.479 no
C19 C26 H26A 109.468 no
C19 C26 H26B 109.476 no
C19 C26 H26C 109.469 no
H26A C26 H26B 109.468 no
H26A C26 H26C 109.463 no
H26B C26 H26C 109.483 no
C19 C27 H27A 109.470 no
C19 C27 H27B 109.484 no
C19 C27 H27C 109.465 no
H27A C27 H27B 109.477 no
H27A C27 H27C 109.461 no
H27B C27 H27C 109.471 no

loop_
_geom_bond_atom_site_label_1
_geom_bond_atom_site_label_2
_geom_bond_distance
_geom_bond_publ_flag
O1 C11 1.218(3) yes
O2 C9 1.346(3) yes
O2 C10 1.455(3) yes
O3 C9 1.197(3) yes
O4 C22 1.419(3) yes
O5 N8 1.219(4) yes
O6 N8 1.225(3) yes
N8 C24 1.471(3) yes
N28 C9 1.392(3) yes
N28 C11 1.402(3) yes
N28 C23 1.473(3) yes
C10 C23 1.535(3) yes
C11 C21 1.490(3) yes
C12 C13 1.395(3) yes
C12 C17 1.393(3) yes
C13 C20 1.396(4) yes
C13 C22 1.520(3) yes
C14 C15 1.527(4) yes
C14 C16 1.507(3) yes
C14 C22 1.546(3) yes
C16 C21 1.335(4) yes
C17 C24 1.378(4) yes
C18 C20 1.381(3) yes
C18 C24 1.385(4) yes
C19 C23 1.532(3) yes
C19 C26 1.526(3) yes
C19 C27 1.519(4) yes
C21 C25 1.503(4) yes
O4 H4 0.840 no
C10 H10A 0.990 no
C10 H10B 0.990 no
C12 H12 0.950 no
C14 H14 1.000 no
C15 H15A 0.980 no
C15 H15B 0.980 no
C15 H15C 0.980 no
C16 H16 0.950 no
C17 H17 0.950 no
C18 H18 0.950 no
C19 H19 1.000 no
C20 H20 0.950 no
C22 H22 1.000 no
C23 H23 1.000 no
C25 H25A 0.980 no
C25 H25B 0.980 no
C25 H25C 0.980 no
C26 H26A 0.980 no
C26 H26B 0.980 no
C26 H26C 0.980 no
C27 H27A 0.980 no
C27 H27B 0.980 no
C27 H27C 0.980 no

loop_
_geom_contact_atom_site_label_1
_geom_contact_atom_site_label_2
_geom_contact_distance
_geom_contact_publ_flag
_geom_contact_site_symmetry_2
O1 C9 3.476(3) no .
O1 C16 2.889(3) no .
O1 C19 3.163(3) no .
O1 C23 2.754(3) no .
O1 C25 3.587(3) no .
O2 C11 3.543(3) no .
O3 C10 3.447(3) no .
O3 C11 2.920(3) no .
O3 C21 2.820(3) no .
O3 C23 3.536(3) no .
O3 C25 2.925(3) no .
O4 C12 2.800(3) no .
O4 C15 2.879(3) no .
O4 C16 2.906(3) no .
O5 C17 3.548(4) no .
O5 C18 2.710(3) no .
O6 C17 2.726(3) no .
O6 C18 3.550(3) no .
N28 C16 3.553(3) no .
N28 C25 3.039(3) no .
N28 C27 3.015(4) no .
C9 C19 3.599(3) no .
C9 C21 2.953(3) no .
C9 C25 3.233(4) no .
C10 C26 3.063(4) no .
C10 C27 3.113(4) no .
C11 C19 3.172(3) no .
C12 C14 3.519(3) no .
C12 C15 3.531(3) no .
C12 C18 2.784(4) no .
C13 C15 3.037(4) no .
C13 C24 2.763(3) no .
C14 C20 3.134(3) no .
C14 C25 3.058(4) no .
C17 C20 2.781(4) no .
C21 C22 3.413(3) no .
O1 O2 3.585(2) no 4_556
O1 O4 2.793(3) no 2_656
O1 C12 3.286(3) no 2_656
O1 C13 3.312(3) no 2_656
O1 C22 3.213(3) no 2_656
O1 C27 3.565(4) no 1_565
O2 O1 3.585(2) no 4_546
O2 O2 3.569(3) no 4_546
O2 O2 3.569(3) no 4_556
O2 O3 3.070(3) no 4_546
O2 O3 3.135(3) no 4_556
O2 N28 3.217(3) no 4_546
O2 C9 3.001(3) no 4_546
O2 C9 3.315(3) no 4_556
O2 C11 3.219(3) no 4_546
O3 O2 3.135(3) no 4_546
O3 O2 3.070(3) no 4_556
O3 O6 3.477(2) no 2_657
O3 N28 3.447(3) no 4_546
O3 C9 3.380(3) no 4_546
O3 C10 3.134(3) no 4_546
O3 C10 3.342(3) no 4_556
O3 C23 3.165(3) no 4_546
O4 O1 2.793(3) no 2_656
O5 C10 3.538(3) no 3_546
O5 C15 3.169(4) no 2_647
O6 O3 3.477(2) no 2_657
O6 C10 3.581(3) no 3_556
O6 C15 3.445(3) no 2_657
N28 O2 3.217(3) no 4_556
N28 O3 3.447(3) no 4_556
C9 O2 3.315(3) no 4_546
C9 O2 3.001(3) no 4_556
C9 O3 3.380(3) no 4_556
C9 C9 3.282(4) no 4_546
C9 C9 3.282(4) no 4_556
C10 O3 3.342(3) no 4_546
C10 O3 3.134(3) no 4_556
C10 O5 3.538(3) no 3_454
C10 O6 3.581(3) no 3_444
C11 O2 3.219(3) no 4_556
C12 O1 3.286(3) no 2_656
C13 O1 3.312(3) no 2_656
C15 O5 3.169(4) no 2_667
C15 O6 3.445(3) no 2_657
C22 O1 3.213(3) no 2_656
C23 O3 3.165(3) no 4_556
C27 O1 3.565(4) no 1_545
O1 H16 2.6207 no .
O1 H19 2.6081 no .
O1 H23 2.6171 no .
O2 H23 2.9171 no .
O3 H25A 2.7680 no .
O3 H25B 2.7389 no .
O4 H12 2.4477 no .
O4 H14 3.2472 no .
O4 H15A 2.5442 no .
O4 H15B 3.2028 no .
O4 H16 2.8740 no .
O5 H18 2.4184 no .
O6 H17 2.4406 no .
N8 H17 2.6259 no .
N8 H18 2.6136 no .
N28 H10A 3.0723 no .
N28 H10B 2.8930 no .
N28 H19 2.7273 no .
N28 H25A 2.6301 no .
N28 H25B 3.5709 no .
N28 H27B 3.3479 no .
N28 H27C 2.6657 no .
C9 H10A 3.0272 no .
C9 H10B 2.8951 no .
C9 H23 2.9160 no .
C9 H25A 2.8299 no .
C9 H25B 3.3889 no .
C9 H27C 3.4455 no .
C10 H19 3.4085 no .
C10 H26A 2.7459 no .
C10 H26C 3.3129 no .
C10 H27B 2.8260 no .
C10 H27C 3.3567 no .
C11 H16 2.4863 no .
C11 H19 2.9162 no .
C11 H23 2.7059 no .
C11 H25A 2.5821 no .
C11 H25B 3.2517 no .
C11 H25C 3.1472 no .
C11 H27C 3.2414 no .
C12 H4 2.8788 no .
C12 H15B 2.9971 no .
C12 H20 3.2607 no .
C12 H22 3.2226 no .
C13 H4 2.6665 no .
C13 H14 2.6458 no .
C13 H15A 3.3650 no .
C13 H15B 2.7012 no .
C13 H17 3.2831 no .
C13 H18 3.2783 no .
C14 H4 3.1271 no .
C14 H20 3.0511 no .
C14 H25B 2.9267 no .
C14 H25C 3.1217 no .
C15 H12 3.5394 no .
C15 H16 2.6620 no .
C15 H22 3.3914 no .
C16 H4 3.5831 no .
C16 H15A 2.7100 no .
C16 H15B 3.3320 no .
C16 H15C 2.6535 no .
C16 H22 2.6474 no .
C16 H25A 3.2836 no .
C16 H25B 2.7523 no .
C16 H25C 2.8166 no .
C17 H18 3.2753 no .
C18 H17 3.2763 no .
C19 H10A 3.1327 no .
C19 H10B 2.5794 no .
C20 H12 3.2622 no .
C20 H14 2.7890 no .
C20 H15B 3.3663 no .
C20 H22 2.7091 no .
C21 H14 2.6137 no .
C21 H22 3.2021 no .
C22 H12 2.6952 no .
C22 H15A 2.7250 no .
C22 H15B 2.7384 no .
C22 H15C 3.3831 no .
C22 H16 2.9355 no .
C22 H20 2.6660 no .
C22 H25C 3.4379 no .
C23 H26A 2.6957 no .
C23 H26B 3.3291 no .
C23 H26C 2.6191 no .
C23 H27A 3.3902 no .
C23 H27B 2.7935 no .
C23 H27C 2.7301 no .
C24 H12 3.2402 no .
C24 H20 3.2358 no .
C25 H14 2.6561 no .
C25 H16 3.3499 no .
C25 H22 3.3660 no .
C25 H27C 3.5869 no .
C26 H10A 3.2030 no .
C26 H10B 2.9286 no .
C26 H23 2.6428 no .
C26 H27A 2.7281 no .
C26 H27B 2.7113 no .
C26 H27C 3.3641 no .
C27 H10B 2.7034 no .
C27 H23 3.4050 no .
C27 H26A 2.7326 no .
C27 H26B 2.7097 no .
C27 H26C 3.3626 no .
H4 H12 2.4799 no .
H4 H15A 3.3516 no .
H4 H16 3.5550 no .
H4 H22 2.1504 no .
H10A H23 2.2336 no .
H10A H26A 2.7797 no .
H10A H26C 3.2318 no .
H10A H27B 3.5795 no .
H10B H19 3.5378 no .
H10B H23 2.8218 no .
H10B H26A 2.4143 no .
H10B H26C 3.4289 no .
H10B H27A 3.5527 no .
H10B H27B 2.1481 no .
H10B H27C 3.0797 no .
H12 H15A 3.3501 no .
H12 H15B 3.1370 no .
H12 H17 2.3488 no .
H12 H22 3.4473 no .
H14 H15A 2.8643 no .
H14 H15B 2.3495 no .
H14 H15C 2.3717 no .
H14 H16 2.8660 no .
H14 H20 2.4956 no .
H14 H22 2.4063 no .
H14 H25B 2.2628 no .
H14 H25C 2.7457 no .
H15A H16 2.5500 no .
H15B H16 3.5965 no .
H15C H16 2.8044 no .
H16 H22 3.1824 no .
H18 H20 2.3343 no .
H19 H23 2.3522 no .
H19 H26A 2.8562 no .
H19 H26B 2.3442 no .
H19 H26C 2.3519 no .
H19 H27A 2.3227 no .
H19 H27B 2.8507 no .
H19 H27C 2.3617 no .
H20 H22 2.5903 no .
H20 H25B 3.5978 no .
H20 H25C 3.4262 no .
H22 H25C 2.8120 no .
H23 H26A 2.9712 no .
H23 H26B 3.5252 no .
H23 H26C 2.3994 no .
H25A H27C 2.7386 no .
H26A H27A 3.0408 no .
H26A H27B 2.5542 no .
H26B H27A 2.5477 no .
H26B H27B 2.9809 no .
O1 H4 2.0100 no 2_656
O1 H12 3.0797 no 2_656
O1 H22 3.0853 no 2_656
O1 H25A 3.3968 no 1_565
O1 H27A 3.5839 no 1_565
O1 H27C 2.9215 no 1_565
O2 H16 3.3290 no 4_546
O2 H23 3.5082 no 4_546
O2 H25A 2.9805 no 4_556
O2 H25B 3.4951 no 4_556
O3 H10A 2.7393 no 4_546
O3 H10B 2.7236 no 4_556
O3 H23 2.5640 no 4_546
O3 H27B 3.0089 no 4_556
O4 H16 3.4404 no 2_656
O4 H20 3.0869 no 1_565
O4 H25C 3.4036 no 1_565
O5 H10A 2.6723 no 3_546
O5 H14 3.1548 no 2_657
O5 H15A 2.9453 no 2_647
O5 H15B 3.3996 no 2_647
O5 H15C 2.6812 no 2_647
O5 H17 3.1589 no 1_545
O5 H25B 3.0102 no 2_657
O5 H26A 3.0696 no 3_546
O5 H26C 3.2526 no 3_546
O6 H10A 3.5881 no 3_546
O6 H10B 2.6544 no 3_556
O6 H14 3.2682 no 2_657
O6 H15B 3.5944 no 2_657
O6 H15C 2.6953 no 2_657
O6 H26A 2.7594 no 3_556
O6 H26B 2.9581 no 2_656
O6 H26C 3.3733 no 3_546
O6 H27B 2.7476 no 3_556
N8 H10A 3.4978 no 3_546
N8 H14 3.0907 no 2_657
N8 H15B 3.5433 no 2_657
N8 H15C 3.1752 no 2_657
N8 H25B 3.5476 no 2_657
N8 H26B 2.9759 no 2_656
N8 H26C 3.4072 no 3_546
C9 H10A 3.5876 no 4_546
C9 H10B 3.4121 no 4_556
C9 H23 3.3595 no 4_546
C10 H15C 3.2331 no 4_546
C10 H25A 3.5214 no 4_556
C10 H25B 3.3490 no 4_556
C11 H4 2.9311 no 2_656
C11 H22 3.4605 no 2_656
C12 H18 3.0076 no 1_565
C12 H19 2.8527 no 2_656
C12 H27A 3.4420 no 2_666
C13 H19 3.1084 no 2_656
C15 H10A 3.4921 no 4_556
C15 H17 3.4321 no 2_657
C15 H20 3.3493 no 1_565
C15 H25B 3.3927 no 1_565
C16 H4 3.2243 no 2_656
C16 H25A 3.5126 no 1_565
C16 H25C 3.4920 no 1_565
C17 H15B 3.1611 no 2_657
C17 H15C 3.2889 no 2_657
C17 H18 3.2073 no 1_565
C17 H19 2.8706 no 2_656
C17 H26A 3.5756 no 3_556
C17 H26B 3.2764 no 2_656
C17 H26C 3.5378 no 2_656
C18 H12 2.9967 no 1_545
C18 H19 3.3686 no 2_656
C18 H27A 3.2810 no 2_656
C20 H12 3.1975 no 1_545
C20 H15A 3.4130 no 1_545
C20 H19 3.3321 no 2_656
C21 H4 3.3261 no 2_656
C21 H22 3.4045 no 2_656
C24 H15B 3.3232 no 2_657
C24 H15C 3.4833 no 2_657
C24 H19 3.1232 no 2_656
C24 H26B 3.0948 no 2_656
C24 H27A 3.5471 no 2_656
C25 H10A 3.2094 no 4_546
C25 H15A 3.2742 no 1_545
C25 H16 2.8374 no 1_545
C26 H17 3.5469 no 3_444
C26 H26B 3.3973 no 4_555
C26 H26C 3.3354 no 4_545
C27 H12 3.5116 no 2_646
C27 H23 3.2460 no 1_545
H4 O1 2.0100 no 2_656
H4 C11 2.9311 no 2_656
H4 C16 3.2243 no 2_656
H4 C21 3.3261 no 2_656
H4 H16 2.7929 no 2_656
H4 H20 3.4640 no 1_565
H4 H25A 3.5251 no 2_666
H4 H25C 3.4187 no 2_666
H4 H27C 3.4634 no 2_666
H10A O3 2.7393 no 4_556
H10A O5 2.6723 no 3_454
H10A O6 3.5881 no 3_454
H10A N8 3.4978 no 3_454
H10A C9 3.5876 no 4_556
H10A C15 3.4921 no 4_546
H10A C25 3.2094 no 4_556
H10A H15A 3.4543 no 4_546
H10A H15C 2.7274 no 4_546
H10A H16 3.3527 no 4_546
H10A H25A 3.0457 no 4_556
H10A H25B 2.5103 no 4_556
H10B O3 2.7236 no 4_546
H10B O6 2.6544 no 3_444
H10B C9 3.4121 no 4_546
H10B H15C 2.8637 no 4_546
H12 O1 3.0797 no 2_656
H12 C18 2.9967 no 1_565
H12 C20 3.1975 no 1_565
H12 C27 3.5116 no 2_666
H12 H18 2.4885 no 1_565
H12 H19 3.2557 no 2_656
H12 H20 2.8509 no 1_565
H12 H27A 2.7835 no 2_666
H12 H27C 3.3657 no 2_666
H14 O5 3.1548 no 2_657
H14 O6 3.2682 no 2_657
H14 N8 3.0907 no 2_657
H14 H15A 3.3125 no 1_545
H15A O5 2.9453 no 2_667
H15A C20 3.4130 no 1_565
H15A C25 3.2742 no 1_565
H15A H10A 3.4543 no 4_556
H15A H14 3.3125 no 1_565
H15A H20 2.5196 no 1_565
H15A H25B 2.6915 no 1_565
H15A H25C 3.0091 no 1_565
H15B O5 3.3996 no 2_667
H15B O6 3.5944 no 2_657
H15B N8 3.5433 no 2_657
H15B C17 3.1611 no 2_657
H15B C24 3.3232 no 2_657
H15B H17 3.1149 no 2_657
H15B H18 3.3046 no 2_667
H15B H20 3.3685 no 1_565
H15C O5 2.6812 no 2_667
H15C O6 2.6953 no 2_657
H15C N8 3.1752 no 2_657
H15C C10 3.2331 no 4_556
H15C C17 3.2889 no 2_657
H15C C24 3.4833 no 2_657
H15C H10A 2.7274 no 4_556
H15C H10B 2.8637 no 4_556
H15C H17 2.8458 no 2_657
H15C H25B 3.2836 no 1_565
H15C H26A 3.4966 no 4_556
H16 O2 3.3290 no 4_556
H16 O4 3.4404 no 2_656
H16 C25 2.8374 no 1_565
H16 H4 2.7929 no 2_656
H16 H10A 3.3527 no 4_556
H16 H25A 2.5936 no 1_565
H16 H25B 2.8442 no 1_565
H16 H25C 2.5961 no 1_565
H17 O5 3.1589 no 1_565
H17 C15 3.4321 no 2_657
H17 C26 3.5469 no 3_556
H17 H15B 3.1149 no 2_657
H17 H15C 2.8458 no 2_657
H17 H18 2.8922 no 1_565
H17 H19 3.2807 no 2_656
H17 H26A 2.6949 no 3_556
H17 H26B 3.2741 no 2_656
H17 H26C 3.2962 no 2_656
H17 H27A 3.2472 no 2_666
H18 C12 3.0076 no 1_545
H18 C17 3.2073 no 1_545
H18 H12 2.4885 no 1_545
H18 H15B 3.3046 no 2_647
H18 H17 2.8922 no 1_545
H18 H27A 3.3452 no 2_656
H19 C12 2.8527 no 2_656
H19 C13 3.1084 no 2_656
H19 C17 2.8706 no 2_656
H19 C18 3.3686 no 2_656
H19 C20 3.3321 no 2_656
H19 C24 3.1232 no 2_656
H19 H12 3.2557 no 2_656
H19 H17 3.2807 no 2_656
H20 O4 3.0869 no 1_545
H20 C15 3.3493 no 1_545
H20 H4 3.4640 no 1_545
H20 H12 2.8509 no 1_545
H20 H15A 2.5196 no 1_545
H20 H15B 3.3685 no 1_545
H22 O1 3.0853 no 2_656
H22 C11 3.4605 no 2_656
H22 C21 3.4045 no 2_656
H22 H22 3.3359 no 2_656
H22 H25C 3.3853 no 2_656
H23 O2 3.5082 no 4_556
H23 O3 2.5640 no 4_556
H23 C9 3.3595 no 4_556
H23 C27 3.2460 no 1_565
H23 H27A 3.4091 no 1_565
H23 H27B 2.6387 no 1_565
H23 H27C 3.2032 no 1_565
H25A O1 3.3968 no 1_545
H25A O2 2.9805 no 4_546
H25A C10 3.5214 no 4_546
H25A C16 3.5126 no 1_545
H25A H4 3.5251 no 2_646
H25A H10A 3.0457 no 4_546
H25A H16 2.5936 no 1_545
H25B O2 3.4951 no 4_546
H25B O5 3.0102 no 2_657
H25B N8 3.5476 no 2_657
H25B C10 3.3490 no 4_546
H25B C15 3.3927 no 1_545
H25B H10A 2.5103 no 4_546
H25B H15A 2.6915 no 1_545
H25B H15C 3.2836 no 1_545
H25B H16 2.8442 no 1_545
H25C O4 3.4036 no 1_545
H25C C16 3.4920 no 1_545
H25C H4 3.4187 no 2_646
H25C H15A 3.0091 no 1_545
H25C H16 2.5961 no 1_545
H25C H22 3.3853 no 2_656
H26A O5 3.0696 no 3_454
H26A O6 2.7594 no 3_444
H26A C17 3.5756 no 3_444
H26A H15C 3.4966 no 4_546
H26A H17 2.6949 no 3_444
H26A H26C 3.2190 no 4_545
H26B O6 2.9581 no 2_656
H26B N8 2.9759 no 2_656
H26B C17 3.2764 no 2_656
H26B C24 3.0948 no 2_656
H26B C26 3.3973 no 4_545
H26B H17 3.2741 no 2_656
H26B H26B 3.4939 no 4_545
H26B H26B 3.4939 no 4_555
H26B H26C 2.5913 no 4_545
H26C O5 3.2526 no 3_454
H26C O6 3.3733 no 3_454
H26C N8 3.4072 no 3_454
H26C C17 3.5378 no 2_656
H26C C26 3.3354 no 4_555
H26C H17 3.2962 no 2_656
H26C H26A 3.2190 no 4_555
H26C H26B 2.5913 no 4_555
H26C H27A 3.5324 no 1_565
H26C H27B 3.3471 no 1_565
H27A O1 3.5839 no 1_545
H27A C12 3.4420 no 2_646
H27A C18 3.2810 no 2_656
H27A C24 3.5471 no 2_656
H27A H12 2.7835 no 2_646
H27A H17 3.2472 no 2_646
H27A H18 3.3452 no 2_656
H27A H23 3.4091 no 1_545
H27A H26C 3.5324 no 1_545
H27B O3 3.0089 no 4_546
H27B O6 2.7476 no 3_444
H27B H23 2.6387 no 1_545
H27B H26C 3.3471 no 1_545
H27C O1 2.9215 no 1_545
H27C H4 3.4634 no 2_646
H27C H12 3.3657 no 2_646
H27C H23 3.2032 no 1_545

loop_
_geom_hbond_atom_site_label_D
_geom_hbond_atom_site_label_H
_geom_hbond_atom_site_label_A
_geom_hbond_site_symmetry_A
_geom_hbond_distance_DA
_geom_hbond_distance_DH
_geom_hbond_distance_HA
_geom_hbond_angle_DHA
_geom_hbond_publ_flag
O4 H4 O1 2_656 2.793(3) 0.840 2.010 154.8 no

loop_
_geom_torsion_atom_site_label_1
_geom_torsion_atom_site_label_2
_geom_torsion_atom_site_label_3
_geom_torsion_atom_site_label_4
_geom_torsion
_geom_torsion_publ_flag
C9 O2 C10 C23 -11.1(3) no
C10 O2 C9 O3 -176.8(2) no
C10 O2 C9 N28 3.6(3) no
O5 N8 C24 C17 177.52(19) no
O5 N8 C24 C18 -3.8(3) no
O6 N8 C24 C17 -3.0(3) no
O6 N8 C24 C18 175.65(18) no
C9 N28 C11 O1 -145.6(2) no
C9 N28 C11 C21 36.6(3) no
C11 N28 C9 O2 161.29(18) no
C11 N28 C9 O3 -18.2(4) no
C9 N28 C23 C10 -11.9(3) no
C9 N28 C23 C19 -134.67(17) no
C23 N28 C9 O2 5.9(3) no
C23 N28 C9 O3 -173.6(2) no
C11 N28 C23 C10 -167.85(17) no
C11 N28 C23 C19 69.4(3) no
C23 N28 C11 O1 7.7(3) no
C23 N28 C11 C21 -170.12(17) no
O2 C10 C23 N28 13.3(2) no
O2 C10 C23 C19 135.23(16) no
O1 C11 C21 C16 45.5(3) no
O1 C11 C21 C25 -131.4(2) no
N28 C11 C21 C16 -136.79(19) no
N28 C11 C21 C25 46.3(3) no
C13 C12 C17 C24 -0.2(3) no
C17 C12 C13 C20 -0.8(3) no
C17 C12 C13 C22 177.77(18) no
C12 C13 C20 C18 1.8(4) no
C12 C13 C22 O4 10.4(3) no
C12 C13 C22 C14 -109.8(3) no
C20 C13 C22 O4 -171.07(19) no
C20 C13 C22 C14 68.7(3) no
C22 C13 C20 C18 -176.80(18) no
C15 C14 C16 C21 -138.1(2) no
C15 C14 C22 O4 -58.3(2) no
C15 C14 C22 C13 64.8(3) no
C16 C14 C22 O4 64.6(3) no
C16 C14 C22 C13 -172.33(18) no
C22 C14 C16 C21 98.3(3) no
C14 C16 C21 C11 178.00(17) no
C14 C16 C21 C25 -5.3(4) no
C12 C17 C24 N8 178.89(18) no
C12 C17 C24 C18 0.3(4) no
C20 C18 C24 N8 -177.95(19) no
C20 C18 C24 C17 0.6(4) no
C24 C18 C20 C13 -1.7(4) no
C26 C19 C23 N28 -179.52(18) no
C26 C19 C23 C10 65.7(3) no
C27 C19 C23 N28 55.1(3) no
C27 C19 C23 C10 -59.7(2) no
